data_1562561
loop_
_publ_author_name
'Connor, Bridget'
'Smaha, Rebecca'
'Li, Jiayi'
'Gold-Parker, Aryeh'
'Heyer, Alexander'
'Toney, Michael F.'
'Lee, Young'
'Karunadasa, Hemamala I.'

_publ_section_title
;
 Alloying a Single and a Double Perovskite: A Cu+/2+ Mixed-Valence Layered
 Halide Perovskite with Strong Optical Absorption
;
_journal_name_full 'Chemical Science'
_journal_paper_doi 10.1039/D1SC01159F
_journal_year 2021
_chemical_formula_moiety 'Cl8 Cu1.55 In0.45, 4(C4 N)'
_chemical_formula_sum 'C16 Cl8 Cu1.55 In0.45 N4'
_chemical_formula_weight 681.96
_space_group_crystal_system triclinic
_space_group_IT_number 2
_space_group_name_Hall '-P 1'
_space_group_name_H-M_alt 'P -1'
_atom_sites_solution_primary dual
_audit_creation_date 2020-06-26
_audit_creation_method
;
Olex2 1.2
(compiled 2018.05.29 svn.r3508 for OlexSys, GUI svn.r5506)
;
_audit_update_record
;
2020-12-13 deposited with the CCDC.	2021-05-14 downloaded from the CCDC.
;
_cell_angle_alpha 89.970(6)
_cell_angle_beta 76.106(6)
_cell_angle_gamma 89.921(5)
_cell_formula_units_Z 1
_cell_length_a 7.4458(6)
_cell_length_b 7.6348(6)
_cell_length_c 15.5065(15)
_cell_measurement_reflns_used 5196
_cell_measurement_temperature 300
_cell_measurement_theta_max 26.11
_cell_measurement_theta_min 2.74
_cell_volume 855.71(13)
_computing_cell_refinement 'SAINT V8.38A (?, 2016)'
_computing_data_reduction 'SAINT V8.38A (?, 2016)'
_computing_molecular_graphics 'Olex2 (Dolomanov et al., 2009)'
_computing_publication_material 'Olex2 (Dolomanov et al., 2009)'
_computing_structure_refinement 'ShelXL (Sheldrick, 2015)'
_computing_structure_solution 'ShelXT (Sheldrick, 2015)'
_diffrn_ambient_temperature 300
_diffrn_detector_area_resol_mean 7.39
_diffrn_measured_fraction_theta_full 0.984
_diffrn_measured_fraction_theta_max 0.984
_diffrn_measurement_device_type 'Bruker D8 with PHOTON II detector'
_diffrn_measurement_method '\f and \w shutterless scans'
_diffrn_radiation_monochromator 'silicon 111'
_diffrn_radiation_type synchrotron
_diffrn_radiation_wavelength 0.7288
_diffrn_reflns_av_R_equivalents 0.0695
_diffrn_reflns_av_unetI/netI 0.0819
_diffrn_reflns_Laue_measured_fraction_full 0.984
_diffrn_reflns_Laue_measured_fraction_max 0.984
_diffrn_reflns_limit_h_max 8
_diffrn_reflns_limit_h_min -8
_diffrn_reflns_limit_k_max 9
_diffrn_reflns_limit_k_min -9
_diffrn_reflns_limit_l_max 18
_diffrn_reflns_limit_l_min -18
_diffrn_reflns_number 10976
_diffrn_reflns_point_group_measured_fraction_full 0.984
_diffrn_reflns_point_group_measured_fraction_max 0.984
_diffrn_reflns_theta_full 25.930
_diffrn_reflns_theta_max 26.042
_diffrn_reflns_theta_min 2.890
_diffrn_source 'Advanced Light Source, station 12.2.1'
_diffrn_standards_number 0
_exptl_absorpt_coefficient_mu 2.023
_exptl_absorpt_correction_T_max 0.4293
_exptl_absorpt_correction_T_min 0.2663
_exptl_absorpt_correction_type multi-scan
_exptl_absorpt_process_details
'SADABS-2016/2 (Bruker,2016/2) was used for absorption correction. wR2(int) was 0.1475 before and 0.0769 after correction. The Ratio of minimum to maximum transmission is 0.6203. The \l/2 correction factor is Not present.'
_exptl_crystal_colour black
_exptl_crystal_colour_primary black
_exptl_crystal_density_diffrn 1.323
_exptl_crystal_description plate
_exptl_crystal_F_000 327
_exptl_crystal_size_max 0.07
_exptl_crystal_size_mid 0.04
_exptl_crystal_size_min 0.005
_refine_diff_density_max 0.695
_refine_diff_density_min -0.915
_refine_diff_density_rms 0.241
_refine_ls_extinction_method none
_refine_ls_goodness_of_fit_ref 1.090
_refine_ls_hydrogen_treatment undef
_refine_ls_matrix_type full
_refine_ls_number_parameters 141
_refine_ls_number_reflns 3085
_refine_ls_number_restraints 68
_refine_ls_restrained_S_all 1.105
_refine_ls_R_factor_all 0.1145
_refine_ls_R_factor_gt 0.0905
_refine_ls_shift/su_max 0.000
_refine_ls_shift/su_mean 0.000
_refine_ls_structure_factor_coef Fsqd
_refine_ls_weighting_details 'w=1/[\s^2^(Fo^2^)+(0.1645P)^2^+0.5734P] where P=(Fo^2^+2Fc^2^)/3'
_refine_ls_weighting_scheme calc
_refine_ls_wR_factor_gt 0.2586
_refine_ls_wR_factor_ref 0.2790
_reflns_Friedel_coverage 0.000
_reflns_number_gt 2269
_reflns_number_total 3085
_reflns_threshold_expression 'I > 2\s(I)'
_cod_data_source_file d1sc01159f2.cif
_cod_data_source_block g_a
_cod_database_code 1562561
_shelx_shelxl_version_number 2018/3
_shelx_space_group_comment
;
The symmetry employed for this shelxl refinement is uniquely defined
by the following loop, which should always be used as a source of
symmetry information in preference to the above space-group names.
They are only intended as comments.
;
_shelx_estimated_absorpt_t_max 0.990
_shelx_estimated_absorpt_t_min 0.871
_olex2_refinement_description
;
1. Shared sites
{Cu1, In02}
{Cu2, In01}
2. Restrained distances
 C2-C1
 1.54 with sigma of 0.02
 C7-C6
 1.54 with sigma of 0.02
 C5-C6
 1.54 with sigma of 0.02
 C3-C2
 1.54 with sigma of 0.02
 C4-C3
 1.54 with sigma of 0.02
 C7-C8
 1.54 with sigma of 0.02
3. Rigid bond restraints
 C6, C5, N2, C7, C8
 with sigma for 1-2 distances of 0.01 and sigma for 1-3 distances of 0.01
 C2, C1, N1, C3, C4
 with sigma for 1-2 distances of 0.01 and sigma for 1-3 distances of 0.01
4. Uiso/Uaniso restraints and constraints
C6 \\sim C5 \\sim N2 \\sim C7 \\sim C8: within 2A with sigma of 0.04 and sigma
for terminal atoms of 0.08
C2 \\sim C1 \\sim N1 \\sim C3 \\sim C4: within 2A with sigma of 0.04 and sigma
for terminal atoms of 0.08
Uanis(Cu1) = Uanis(In02)
Uanis(Cu2) = Uanis(In01)
5. Others
 Sof(Cu1)=0.5*(1-FVAR(2))
 Sof(In02)=0.5*FVAR(2)
 Sof(Cu2)=0.5*(1-FVAR(3))
 Sof(In01)=0.5*FVAR(3)
;
_olex2_submission_special_instructions 'No special instructions were received'

loop_
_space_group_symop_operation_xyz
'x, y, z'
'-x, -y, -z'

loop_
_atom_site_label
_atom_site_type_symbol
_atom_site_fract_x
_atom_site_fract_y
_atom_site_fract_z
_atom_site_U_iso_or_equiv
_atom_site_adp_type
_atom_site_occupancy
_atom_site_site_symmetry_order
_atom_site_calc_flag
_atom_site_refinement_flags_posn
_atom_site_refinement_flags_adp
_atom_site_refinement_flags_occupancy
_atom_site_disorder_assembly
_atom_site_disorder_group
In01 In 0.000000 1.000000 0.500000 0.0853(6) Uani 0.202(15) 2 d S T P A 1
In02 In 0.500000 0.500000 0.500000 0.0858(6) Uani 0.245(15) 2 d S T P A 1
Cl1 Cl 0.5757(4) 0.4563(3) 0.34832(18) 0.1217(9) Uani 1 1 d . . . . .
Cl2 Cl 0.0757(4) 1.0437(3) 0.34885(18) 0.1201(9) Uani 1 1 d . . . . .
Cl3 Cl 0.2606(4) 0.7487(4) 0.4814(2) 0.1441(13) Uani 1 1 d . . . . .
Cl4 Cl 0.7572(4) 0.7475(4) 0.4813(2) 0.1418(13) Uani 1 1 d . . . . .
N2 N 0.5635(14) 1.0271(11) 0.3642(6) 0.119(3) Uani 1 1 d . U . . .
N1 N 1.0673(14) 0.4736(11) 0.3644(6) 0.119(3) Uani 1 1 d . U . . .
Cu1 Cu 0.500000 0.500000 0.500000 0.0858(6) Uani 0.755(15) 2 d S T P A 2
Cu2 Cu 0.000000 1.000000 0.500000 0.0853(6) Uani 0.798(15) 2 d S T P A 2
C1 C 1.123(4) 0.559(3) 0.2818(11) 0.218(8) Uani 1 1 d D U . . .
C5 C 0.609(4) 0.941(2) 0.2808(10) 0.208(8) Uani 1 1 d D U . . .
C2 C 1.054(5) 0.499(5) 0.2032(13) 0.308(12) Uani 1 1 d D U . . .
C6 C 0.580(5) 1.027(4) 0.1990(12) 0.295(12) Uani 1 1 d D U . . .
C7 C 0.721(6) 0.956(5) 0.1175(14) 0.374(16) Uani 1 1 d D U . . .
C3 C 1.188(5) 0.567(5) 0.1201(15) 0.361(16) Uani 1 1 d D U . . .
C4 C 1.050(7) 0.515(9) 0.065(2) 0.48(3) Uani 1 1 d D U . . .
C8 C 0.636(9) 1.053(8) 0.049(2) 0.51(3) Uani 1 1 d D U . . .

loop_
_atom_site_aniso_label
_atom_site_aniso_U_11
_atom_site_aniso_U_22
_atom_site_aniso_U_33
_atom_site_aniso_U_23
_atom_site_aniso_U_13
_atom_site_aniso_U_12
In01 0.0680(8) 0.0635(7) 0.1296(10) 0.0012(5) -0.0337(5) 0.0012(5)
In02 0.0675(8) 0.0642(7) 0.1307(10) -0.0008(5) -0.0334(5) 0.0017(4)
Cl1 0.129(2) 0.0917(15) 0.1466(18) 0.0122(12) -0.0380(14) 0.0004(13)
Cl2 0.127(2) 0.0923(15) 0.1440(18) -0.0102(12) -0.0388(14) 0.0072(13)
Cl3 0.112(2) 0.160(3) 0.163(2) -0.0015(19) -0.0387(17) -0.049(2)
Cl4 0.109(2) 0.154(3) 0.166(2) 0.0021(18) -0.0410(16) 0.049(2)
N2 0.142(7) 0.088(5) 0.126(5) 0.000(4) -0.028(5) 0.002(5)
N1 0.136(7) 0.092(5) 0.127(5) -0.002(4) -0.030(5) -0.003(5)
Cu1 0.0675(8) 0.0642(7) 0.1307(10) -0.0008(5) -0.0334(5) 0.0017(4)
Cu2 0.0680(8) 0.0635(7) 0.1296(10) 0.0012(5) -0.0337(5) 0.0012(5)
C1 0.32(2) 0.186(15) 0.139(8) 0.021(9) -0.034(11) 0.014(15)
C5 0.30(2) 0.178(14) 0.146(8) -0.030(8) -0.051(11) 0.025(14)
C2 0.39(3) 0.38(3) 0.163(11) 0.035(15) -0.084(14) -0.01(2)
C6 0.43(3) 0.31(2) 0.161(9) -0.035(12) -0.109(15) 0.06(2)
C7 0.50(4) 0.47(4) 0.144(10) -0.030(17) -0.072(17) 0.05(3)
C3 0.43(3) 0.50(4) 0.146(10) 0.016(19) -0.051(16) -0.01(3)
C4 0.51(5) 0.76(7) 0.190(18) 0.01(3) -0.14(3) 0.02(5)
C8 0.73(7) 0.61(6) 0.179(13) 0.02(3) -0.08(3) 0.20(5)

loop_
_atom_type_symbol
_atom_type_description
_atom_type_scat_dispersion_real
_atom_type_scat_dispersion_imag
_atom_type_scat_source
C C 0.0034 0.0017 'International Tables Vol C Tables 4.2.6.8 and 6.1.1.4'
Cl Cl 0.1549 0.1679 'International Tables Vol C Tables 4.2.6.8 and 6.1.1.4'
Cu Cu 0.3203 1.3289 'International Tables Vol C Tables 4.2.6.8 and 6.1.1.4'
In In -0.6542 1.3759 'International Tables Vol C Tables 4.2.6.8 and 6.1.1.4'
N N 0.0065 0.0035 'International Tables Vol C Tables 4.2.6.8 and 6.1.1.4'

loop_
_geom_angle_atom_site_label_1
_geom_angle_atom_site_label_2
_geom_angle_atom_site_label_3
_geom_angle
_geom_angle_site_symmetry_1
_geom_angle_site_symmetry_3
_geom_angle_publ_flag
Cl2 In01 Cl2 180.0 . 2_576 ?
Cl2 In01 Cl3 90.00(9) 2_576 2_576 ?
Cl2 In01 Cl3 90.00(9) . . ?
Cl2 In01 Cl3 90.00(9) 2_576 . ?
Cl2 In01 Cl3 90.00(9) . 2_576 ?
Cl2 In01 Cl4 90.03(10) 2_576 2_676 ?
Cl2 In01 Cl4 90.03(10) . 1_455 ?
Cl2 In01 Cl4 89.97(10) . 2_676 ?
Cl2 In01 Cl4 89.97(10) 2_576 1_455 ?
Cl3 In01 Cl3 180.0 . 2_576 ?
Cl3 In01 Cl4 92.08(8) 2_576 1_455 ?
Cl3 In01 Cl4 87.92(8) 2_576 2_676 ?
Cl3 In01 Cl4 92.08(8) . 2_676 ?
Cl3 In01 Cl4 87.92(7) . 1_455 ?
Cl4 In01 Cl4 180.0 2_676 1_455 ?
Cl1 In02 Cl1 180.00(15) . 2_666 ?
Cl1 In02 Cl3 90.08(9) 2_666 . ?
Cl1 In02 Cl3 89.92(9) 2_666 2_666 ?
Cl1 In02 Cl3 89.92(9) . . ?
Cl1 In02 Cl3 90.08(9) . 2_666 ?
Cl1 In02 Cl4 90.10(10) . 2_666 ?
Cl1 In02 Cl4 90.09(10) 2_666 . ?
Cl1 In02 Cl4 89.91(10) . . ?
Cl1 In02 Cl4 89.90(10) 2_666 2_666 ?
Cl3 In02 Cl3 180.0 2_666 . ?
Cl4 In02 Cl3 87.98(8) . . ?
Cl4 In02 Cl3 87.98(8) 2_666 2_666 ?
Cl4 In02 Cl3 92.02(8) . 2_666 ?
Cl4 In02 Cl3 92.02(8) 2_666 . ?
Cl4 In02 Cl4 180.0 2_666 . ?
In02 Cl3 In01 167.99(14) . . ?
Cu1 Cl3 Cu2 167.99(14) . . ?
In02 Cl4 In01 167.94(13) . 1_655 ?
Cl1 Cu1 Cl1 180.00(15) . 2_666 ?
Cl1 Cu1 Cl3 90.08(9) 2_666 . ?
Cl1 Cu1 Cl3 89.92(9) . . ?
Cl1 Cu1 Cl3 90.08(9) . 2_666 ?
Cl1 Cu1 Cl3 89.92(9) 2_666 2_666 ?
Cl1 Cu1 Cl4 90.09(10) 2_666 . ?
Cl1 Cu1 Cl4 89.91(10) . . ?
Cl1 Cu1 Cl4 89.90(10) 2_666 2_666 ?
Cl1 Cu1 Cl4 90.10(10) . 2_666 ?
Cl3 Cu1 Cl3 180.0 2_666 . ?
Cl4 Cu1 Cl3 87.98(8) 2_666 2_666 ?
Cl4 Cu1 Cl3 92.02(8) . 2_666 ?
Cl4 Cu1 Cl3 92.02(8) 2_666 . ?
Cl4 Cu1 Cl3 87.98(8) . . ?
Cl4 Cu1 Cl4 180.0 2_666 . ?
Cl2 Cu2 Cl2 180.0 . 2_576 ?
Cl2 Cu2 Cl3 90.00(9) . . ?
Cl2 Cu2 Cl3 90.00(9) 2_576 . ?
Cl2 Cu2 Cl3 90.00(9) . 2_576 ?
Cl2 Cu2 Cl3 90.00(9) 2_576 2_576 ?
Cl2 Cu2 Cl4 89.97(10) . 2_676 ?
Cl2 Cu2 Cl4 90.03(10) 2_576 2_676 ?
Cl2 Cu2 Cl4 90.03(10) . 1_455 ?
Cl2 Cu2 Cl4 89.97(10) 2_576 1_455 ?
Cl3 Cu2 Cl3 180.0 . 2_576 ?
Cl3 Cu2 Cl4 87.92(7) . 1_455 ?
Cl3 Cu2 Cl4 92.08(8) . 2_676 ?
Cl3 Cu2 Cl4 92.08(8) 2_576 1_455 ?
Cl3 Cu2 Cl4 87.92(8) 2_576 2_676 ?
Cl4 Cu2 Cl4 180.0 2_676 1_455 ?
N1 C1 C2 120.6(18) . . ?
N2 C5 C6 121.2(16) . . ?
C1 C2 C3 107(2) . . ?
C5 C6 C7 109(2) . . ?
C6 C7 C8 95(2) . . ?
C2 C3 C4 90(2) . . ?

loop_
_geom_bond_atom_site_label_1
_geom_bond_atom_site_label_2
_geom_bond_distance
_geom_bond_site_symmetry_2
_geom_bond_publ_flag
In01 Cl2 2.300(3) . ?
In01 Cl2 2.300(3) 2_576 ?
In01 Cl3 2.692(3) . ?
In01 Cl3 2.692(3) 2_576 ?
In01 Cl4 2.708(4) 2_676 ?
In01 Cl4 2.708(4) 1_455 ?
In02 Cl1 2.307(3) . ?
In02 Cl1 2.307(3) 2_666 ?
In02 Cl3 2.666(3) . ?
In02 Cl3 2.666(3) 2_666 ?
In02 Cl4 2.658(4) . ?
In02 Cl4 2.658(4) 2_666 ?
Cl1 Cu1 2.307(3) . ?
Cl2 Cu2 2.300(3) . ?
Cl3 Cu1 2.666(3) . ?
Cl3 Cu2 2.692(3) . ?
Cl4 Cu1 2.658(4) . ?
N2 C5 1.419(17) . ?
N1 C1 1.409(18) . ?
C1 C2 1.508(18) . ?
C5 C6 1.492(17) . ?
C2 C3 1.520(19) . ?
C6 C7 1.537(19) . ?
C7 C8 1.554(19) . ?
C3 C4 1.542(19) . ?
